data_7125586
loop_
_publ_author_name
'Kuhlmann, Jan-Carlos'
'de Bruyn, Paul'
'Bouwer, Ricardo K. M.'
'Meetsma, Auke'
'Blom, Paul W. M.'
'Hummelen, Jan C.'

_publ_section_title
;
 Improving the compatibility of fullerene acceptors with
 fluorene-containing donor-polymers in organic photovoltaic devices.
;
_journal_issue 38
_journal_name_full 'Chemical communications (Cambridge, England)'
_journal_page_first 7232
_journal_page_last 7234
_journal_paper_doi 10.1039/c0cc01347a
_journal_volume 46
_journal_year 2010
_chemical_compound_source 'see text'
_chemical_formula_moiety 'C38 H50 N2 O4 S'
_chemical_formula_sum 'C38 H50 N2 O4 S'
_chemical_formula_weight 630.89
_space_group_IT_number 2
_space_group_name_Hall '-P 1'
_space_group_name_H-M_alt 'P -1'
_symmetry_cell_setting triclinic
_symmetry_Int_Tables_number 2
_symmetry_space_group_name_Hall '-P 1'
_symmetry_space_group_name_H-M 'P -1'
_atom_sites_solution_hydrogens geom
_atom_sites_solution_primary heavy
_atom_sites_solution_secondary direct
_cell_angle_alpha 83.464(4)
_cell_angle_beta 81.891(4)
_cell_angle_gamma 69.071(3)
_cell_formula_units_Z 2
_cell_length_a 11.464(3)
_cell_length_b 12.033(3)
_cell_length_c 14.111(4)
_cell_measurement_reflns_used 3703
_cell_measurement_temperature 293(1)
_cell_measurement_theta_max 25.45
_cell_measurement_theta_min 2.92
_cell_volume 1795.7(8)
_computing_cell_refinement 'SAINT-Plus (Bruker, 2007)'
_computing_data_collection 'SMART (Bruker, 2007)'
_computing_data_reduction 'SAINT-Plus (Bruker, 2007)'
_computing_molecular_graphics
;
PLATON (Spek, 2003)
PLUTO (Meetsma, 2009)
;
_computing_publication_material 'PLATON (Spek, 2003)'
_computing_structure_refinement 'SHELXL-97 (Sheldrick, 2008)'
_computing_structure_solution
;
SIR2004 (Burla et al., 2005)
;
_diffrn_ambient_temperature 293(1)
_diffrn_detector_area_resol_mean 66.06
_diffrn_measured_fraction_theta_full 0.981
_diffrn_measured_fraction_theta_max 0.978
_diffrn_measurement_device_type
;
Bruker Smart Apex; CCD area detector
;
_diffrn_measurement_method '\f and \w scans'
_diffrn_radiation_detector
;
CCD area-detector
;
_diffrn_radiation_monochromator 'parallel mounted graphite'
_diffrn_radiation_source 'fine focus sealed Siemens Mo tube '
_diffrn_radiation_type MoK\a
_diffrn_radiation_wavelength 0.71073
_diffrn_reflns_av_R_equivalents 0.0233
_diffrn_reflns_av_sigmaI/netI 0.0362
_diffrn_reflns_limit_h_max 13
_diffrn_reflns_limit_h_min -13
_diffrn_reflns_limit_k_max 14
_diffrn_reflns_limit_k_min -14
_diffrn_reflns_limit_l_max 16
_diffrn_reflns_limit_l_min -16
_diffrn_reflns_number 13180
_diffrn_reflns_reduction_process
;
Intensity data were corrected for Lorentz and polarization
effects, decay and absorption and reduced to F~o~^2^
using SAINT-Plus & SADABS (Bruker, 2007).
;
_diffrn_reflns_theta_full 25.00
_diffrn_reflns_theta_max 25.35
_diffrn_reflns_theta_min 2.77
_diffrn_standards_decay_% 0
_diffrn_standards_number 0
_exptl_absorpt_coefficient_mu 0.130
_exptl_absorpt_correction_T_max 0.9843
_exptl_absorpt_correction_T_min 0.9221
_exptl_absorpt_correction_type multi-scan
_exptl_absorpt_process_details '(SADABS, (Bruker, 2007))'
_exptl_crystal_colour colorless
_exptl_crystal_density_diffrn 1.167
_exptl_crystal_density_method 'not measured'
_exptl_crystal_description block
_exptl_crystal_F_000 680
_exptl_crystal_size_max 0.54
_exptl_crystal_size_mid 0.48
_exptl_crystal_size_min 0.44
_refine_diff_density_max 0.354
_refine_diff_density_min -0.266
_refine_diff_density_rms 0.044
_refine_ls_extinction_method none
_refine_ls_goodness_of_fit_ref 1.017
_refine_ls_hydrogen_treatment constr
_refine_ls_matrix_type full
_refine_ls_number_parameters 410
_refine_ls_number_reflns 6447
_refine_ls_number_restraints 0
_refine_ls_restrained_S_all 1.017
_refine_ls_R_factor_all 0.0884
_refine_ls_R_factor_gt 0.0563
_refine_ls_shift/su_max 0.000
_refine_ls_shift/su_mean 0.000
_refine_ls_structure_factor_coef Fsqd
_refine_ls_weighting_details 'calc w=1/[\s^2^(Fo^2^)+(0.0965P)^2^+0.1255P] where P=(Fo^2^+2Fc^2^)/3'
_refine_ls_weighting_scheme calc
_refine_ls_wR_factor_gt 0.1474
_refine_ls_wR_factor_ref 0.1688
_reflns_number_gt 4195
_reflns_number_total 6447
_reflns_threshold_expression I>2\s(I)
_cod_data_source_file c0cc01347a.txt
_cod_data_source_block compound
_cod_database_code 7125586

loop_
_symmetry_equiv_pos_site_id
_symmetry_equiv_pos_as_xyz
1 x,y,z
2 -x,-y,-z

loop_
_atom_site_aniso_label
_atom_site_aniso_U_11
_atom_site_aniso_U_22
_atom_site_aniso_U_33
_atom_site_aniso_U_23
_atom_site_aniso_U_13
_atom_site_aniso_U_12
S1 0.0556(4) 0.0555(4) 0.0755(4) -0.0125(3) -0.0232(3) -0.0124(3)
O1 0.0719(12) 0.0713(11) 0.0984(13) -0.0092(10) -0.0408(10) -0.0227(9)
O2 0.0618(11) 0.0662(11) 0.0849(12) -0.0199(9) -0.0079(9) -0.0100(9)
O3 0.0982(15) 0.0633(12) 0.0980(14) -0.0280(10) -0.0390(12) -0.0030(11)
O4 0.0981(14) 0.0630(11) 0.0852(12) -0.0222(10) -0.0250(11) -0.0198(10)
N1 0.0623(12) 0.0515(11) 0.0750(12) -0.0067(10) -0.0282(10) -0.0176(10)
N2 0.0532(11) 0.0533(11) 0.0587(11) -0.0085(9) -0.0162(9) -0.0176(9)
C1 0.0619(15) 0.0528(14) 0.0604(14) -0.0094(11) -0.0244(12) -0.0104(12)
C2 0.094(2) 0.0732(18) 0.0847(19) -0.0325(16) -0.0072(17) -0.0315(17)
C3 0.099(2) 0.094(2) 0.0764(18) -0.0325(17) 0.0017(18) -0.0368(19)
C4 0.0767(18) 0.0750(18) 0.0613(15) -0.0020(14) -0.0188(14) -0.0228(15)
C5 0.089(2) 0.0544(14) 0.0630(15) -0.0049(13) -0.0174(15) -0.0199(14)
C6 0.0721(17) 0.0537(14) 0.0584(14) -0.0103(12) -0.0150(13) -0.0122(13)
C7 0.107(2) 0.103(2) 0.0700(18) 0.0019(17) -0.0098(18) -0.036(2)
C8 0.0524(13) 0.0488(13) 0.0559(13) -0.0053(10) -0.0075(11) -0.0163(11)
C9 0.0579(15) 0.0578(14) 0.0658(14) -0.0031(12) -0.0130(12) -0.0204(12)
C10 0.0582(16) 0.0738(17) 0.0795(17) -0.0132(14) -0.0109(14) -0.0185(13)
C11 0.0715(18) 0.0660(16) 0.0830(18) -0.0251(14) -0.0122(15) -0.0080(14)
C12 0.0725(17) 0.0569(15) 0.0676(15) -0.0161(13) -0.0073(14) -0.0168(14)
C13 0.124(3) 0.089(2) 0.097(2) -0.0211(18) -0.048(2) -0.028(2)
C14 0.0515(13) 0.0506(12) 0.0502(12) -0.0017(10) -0.0080(10) -0.0193(11)
C15 0.0575(14) 0.0474(13) 0.0656(14) -0.0079(11) -0.0104(12) -0.0126(11)
C16 0.0534(14) 0.0500(13) 0.0711(15) 0.0007(12) -0.0170(12) -0.0094(11)
C17 0.0464(12) 0.0539(13) 0.0549(12) 0.0023(10) -0.0092(10) -0.0192(11)
C18 0.0459(12) 0.0495(12) 0.0525(12) -0.0021(10) -0.0062(10) -0.0176(10)
C19 0.0461(12) 0.0483(12) 0.0539(12) -0.0022(10) -0.0106(10) -0.0138(10)
C20 0.0536(14) 0.0674(16) 0.0591(14) 0.0016(12) -0.0144(12) -0.0263(12)
C21 0.0658(17) 0.0847(19) 0.0812(18) 0.0015(15) -0.0283(15) -0.0211(15)
C22 0.080(2) 0.109(3) 0.096(2) -0.0018(19) -0.0464(18) -0.0274(19)
C23 0.093(2) 0.131(3) 0.088(2) -0.016(2) -0.0409(19) -0.045(2)
C24 0.0724(18) 0.098(2) 0.0816(18) -0.0236(16) -0.0175(15) -0.0283(16)
C25 0.0554(14) 0.0709(16) 0.0583(14) -0.0063(12) -0.0124(12) -0.0275(13)
C26 0.0508(13) 0.0558(13) 0.0608(13) -0.0106(11) -0.0082(11) -0.0181(11)
C27 0.0594(15) 0.0573(14) 0.0794(16) -0.0148(13) -0.0076(13) -0.0198(12)
C28 0.0614(16) 0.0575(15) 0.0836(17) -0.0021(13) -0.0088(14) -0.0215(12)
C29 0.074(2) 0.0640(18) 0.142(3) 0.0144(18) -0.014(2) -0.0230(16)
C30 0.087(2) 0.096(2) 0.100(2) 0.0321(18) -0.0351(18) -0.0528(18)
C31 0.117(3) 0.116(3) 0.239(5) 0.080(3) -0.027(4) -0.062(3)
C32 0.114(3) 0.131(3) 0.206(5) 0.073(3) -0.056(3) -0.064(3)
C33 0.0570(15) 0.0696(16) 0.0651(14) -0.0164(13) -0.0050(12) -0.0200(13)
C34 0.0608(16) 0.0776(18) 0.0658(15) -0.0118(13) -0.0036(13) -0.0245(14)
C35 0.0599(16) 0.0905(19) 0.0652(15) -0.0130(14) -0.0050(13) -0.0253(14)
C36 0.0743(18) 0.0874(19) 0.0658(15) -0.0119(15) -0.0038(14) -0.0346(16)
C37 0.076(2) 0.100(2) 0.0853(19) -0.0028(17) -0.0006(16) -0.0326(18)
C38 0.094(2) 0.122(3) 0.084(2) 0.0011(19) -0.0012(18) -0.054(2)

loop_
_atom_site_label
_atom_site_type_symbol
_atom_site_thermal_displace_type
_atom_site_fract_x
_atom_site_fract_y
_atom_site_fract_z
_atom_site_occupancy
_atom_site_U_iso_or_equiv
S1 S Uani -0.05977(6) 0.30629(5) -0.08131(5) 1.000 0.0618(2)
O1 O Uani -0.12512(17) 0.26435(16) -0.13960(13) 1.000 0.0776(7)
O2 O Uani -0.12615(16) 0.38629(15) -0.00930(13) 1.000 0.0731(7)
O3 O Uani 0.10264(19) -0.00286(16) -0.17363(14) 1.000 0.0886(8)
O4 O Uani 0.17579(19) -0.18417(15) -0.22674(13) 1.000 0.0814(7)
N1 N Uani 0.03194(18) 0.18260(16) -0.02962(14) 1.000 0.0612(7)
N2 N Uani 0.10577(17) 0.19336(16) 0.03741(13) 1.000 0.0539(6)
C1 C Uani 0.0382(2) 0.3697(2) -0.15785(16) 1.000 0.0587(8)
C2 C Uani 0.1104(3) 0.3105(3) -0.2361(2) 1.000 0.0813(11)
C3 C Uani 0.1877(3) 0.3584(3) -0.2956(2) 1.000 0.0878(11)
C4 C Uani 0.1952(3) 0.4680(3) -0.27930(18) 1.000 0.0710(10)
C5 C Uani 0.1222(3) 0.5259(2) -0.20132(18) 1.000 0.0692(10)
C6 C Uani 0.0440(2) 0.4784(2) -0.14087(17) 1.000 0.0627(9)
C7 C Uani 0.2828(3) 0.5188(3) -0.3439(2) 1.000 0.0941(11)
C8 C Uani 0.1882(2) 0.0959(2) 0.06669(16) 1.000 0.0524(8)
C9 C Uani 0.2073(2) -0.0248(2) 0.03062(17) 1.000 0.0599(8)
C10 C Uani 0.2998(2) -0.0498(2) -0.05925(19) 1.000 0.0707(10)
C11 C Uani 0.2884(3) -0.1470(2) -0.1152(2) 1.000 0.0758(10)
C12 C Uani 0.1792(3) -0.1021(2) -0.17261(18) 1.000 0.0663(9)
C13 C Uani 0.0764(3) -0.1483(3) -0.2877(2) 1.000 0.1009(14)
C14 C Uani 0.2673(2) 0.10373(19) 0.13876(15) 1.000 0.0502(7)
C15 C Uani 0.3747(2) 0.0069(2) 0.15899(17) 1.000 0.0577(8)
C16 C Uani 0.4493(2) 0.0080(2) 0.22746(17) 1.000 0.0599(8)
C17 C Uani 0.4163(2) 0.1085(2) 0.27819(16) 1.000 0.0514(7)
C18 C Uani 0.3100(2) 0.20840(19) 0.25826(15) 1.000 0.0490(7)
C19 C Uani 0.2372(2) 0.20610(19) 0.18909(15) 1.000 0.0497(7)
C20 C Uani 0.4738(2) 0.1341(2) 0.35612(16) 1.000 0.0582(8)
C21 C Uani 0.5795(3) 0.0656(3) 0.4009(2) 1.000 0.0771(10)
C22 C Uani 0.6118(3) 0.1123(3) 0.4739(2) 1.000 0.0931(14)
C23 C Uani 0.5421(3) 0.2242(3) 0.5015(2) 1.000 0.0984(14)
C24 C Uani 0.4372(3) 0.2945(3) 0.4566(2) 1.000 0.0820(11)
C25 C Uani 0.4025(2) 0.2482(2) 0.38395(16) 1.000 0.0592(8)
C26 C Uani 0.2922(2) 0.3068(2) 0.32389(16) 1.000 0.0551(8)
C27 C Uani 0.3006(2) 0.4225(2) 0.26895(19) 1.000 0.0646(9)
C28 C Uani 0.4242(2) 0.4156(2) 0.21044(19) 1.000 0.0674(9)
C29 C Uani 0.4261(3) 0.5361(3) 0.1722(3) 1.000 0.0951(13)
C30 C Uani 0.5439(3) 0.5447(3) 0.1188(2) 1.000 0.0892(12)
C31 C Uani 0.5359(4) 0.6716(4) 0.0907(4) 1.000 0.158(2)
C32 C Uani 0.6373(4) 0.6978(4) 0.0474(4) 1.000 0.147(2)
C33 C Uani 0.1646(2) 0.3389(2) 0.38675(17) 1.000 0.0636(9)
C34 C Uani 0.1369(2) 0.2384(2) 0.44851(18) 1.000 0.0677(9)
C35 C Uani 0.0086(2) 0.2811(3) 0.50618(18) 1.000 0.0716(10)
C36 C Uani -0.0297(3) 0.1865(3) 0.56768(18) 1.000 0.0739(10)
C37 C Uani -0.1626(3) 0.2350(3) 0.6188(2) 1.000 0.0877(11)
C38 C Uani -0.2030(3) 0.1438(3) 0.6814(2) 1.000 0.0970(14)
H1 H Uiso 0.03445 0.11386 -0.04325 1.000 0.0734
H2 H Uiso 0.10631 0.23766 -0.24832 1.000 0.0974
H3 H Uiso 0.23606 0.31745 -0.34778 1.000 0.1053
H5 H Uiso 0.12575 0.59889 -0.18917 1.000 0.0829
H6 H Uiso -0.00473 0.51937 -0.08879 1.000 0.0753
H7 H Uiso 0.28816 0.58537 -0.31562 1.000 0.1408
H7' H Uiso 0.25129 0.54465 -0.40523 1.000 0.1408
H7" H Uiso 0.36467 0.45863 -0.35220 1.000 0.1408
H9 H Uiso 0.23805 -0.08701 0.08041 1.000 0.0718
H9' H Uiso 0.12721 -0.02607 0.01689 1.000 0.0718
H10 H Uiso 0.38457 -0.07452 -0.04142 1.000 0.0849
H10' H Uiso 0.28525 0.02310 -0.10044 1.000 0.0849
H11 H Uiso 0.36490 -0.17868 -0.15787 1.000 0.0909
H11' H Uiso 0.27993 -0.21172 -0.07035 1.000 0.0909
H13 H Uiso -0.00308 -0.11737 -0.24963 1.000 0.1510
H13' H Uiso 0.07879 -0.21595 -0.31906 1.000 0.1510
H13" H Uiso 0.08700 -0.08775 -0.33496 1.000 0.1510
H15 H Uiso 0.39672 -0.06082 0.12508 1.000 0.0692
H16 H Uiso 0.52044 -0.05768 0.23920 1.000 0.0718
H19 H Uiso 0.16766 0.27277 0.17579 1.000 0.0597
H21 H Uiso 0.62757 -0.01037 0.38205 1.000 0.0925
H22 H Uiso 0.68201 0.06697 0.50466 1.000 0.1119
H23 H Uiso 0.56528 0.25376 0.55122 1.000 0.1178
H24 H Uiso 0.39115 0.37123 0.47485 1.000 0.0984
H27 H Uiso 0.23532 0.45095 0.22605 1.000 0.0776
H27' H Uiso 0.28163 0.48210 0.31511 1.000 0.0776
H28 H Uiso 0.49216 0.37808 0.25030 1.000 0.0809
H28' H Uiso 0.43821 0.36616 0.15729 1.000 0.0809
H29 H Uiso 0.36010 0.57014 0.13029 1.000 0.1144
H29' H Uiso 0.40427 0.58599 0.22595 1.000 0.1144
H30 H Uiso 0.56318 0.50138 0.06140 1.000 0.1069
H30' H Uiso 0.61218 0.50710 0.15833 1.000 0.1069
H31 H Uiso 0.47017 0.70520 0.04847 1.000 0.1894
H31' H Uiso 0.50712 0.71466 0.14848 1.000 0.1894
H32 H Uiso 0.69576 0.68572 0.09339 1.000 0.2207
H32' H Uiso 0.61084 0.77954 0.02242 1.000 0.2207
H32" H Uiso 0.67712 0.64678 -0.00407 1.000 0.2207
H33 H Uiso 0.15995 0.39952 0.42840 1.000 0.0764
H33' H Uiso 0.09866 0.37435 0.34489 1.000 0.0764
H34 H Uiso 0.20084 0.20306 0.49205 1.000 0.0813
H34' H Uiso 0.14018 0.17718 0.40793 1.000 0.0813
H35 H Uiso 0.00729 0.34097 0.54731 1.000 0.0860
H35' H Uiso -0.05389 0.31969 0.46196 1.000 0.0860
H36 H Uiso 0.02892 0.15109 0.61520 1.000 0.0887
H36' H Uiso -0.02486 0.12414 0.52774 1.000 0.0887
H37 H Uiso -0.16738 0.29832 0.65773 1.000 0.1052
H37' H Uiso -0.22091 0.26973 0.57099 1.000 0.1052
H38 H Uiso -0.19706 0.07994 0.64387 1.000 0.1457
H38' H Uiso -0.28828 0.17987 0.70867 1.000 0.1457
H38" H Uiso -0.14953 0.11303 0.73192 1.000 0.1457

loop_
_atom_type_symbol
_atom_type_description
_atom_type_scat_dispersion_real
_atom_type_scat_dispersion_imag
_atom_type_scat_source
S S 0.1246 0.1234 'International Tables Vol C Tables 4.2.6.8 and 6.1.1.4'
O O 0.0106 0.0060 'International Tables Vol C Tables 4.2.6.8 and 6.1.1.4'
N N 0.0061 0.0033 'International Tables Vol C Tables 4.2.6.8 and 6.1.1.4'
H H 0.0000 0.0000 'International Tables Vol C Tables 4.2.6.8 and 6.1.1.4'
C C 0.0033 0.0016 'International Tables Vol C Tables 4.2.6.8 and 6.1.1.4'

loop_
_geom_angle_atom_site_label_1
_geom_angle_atom_site_label_2
_geom_angle_atom_site_label_3
_geom_angle
_geom_angle_publ_flag
O1 S1 O2 120.88(12) yes
O1 S1 N1 103.06(11) yes
O1 S1 C1 107.90(11) yes
O2 S1 N1 108.60(11) yes
O2 S1 C1 108.48(11) yes
N1 S1 C1 107.13(11) yes
C12 O4 C13 116.7(2) yes
S1 N1 N2 117.52(14) yes
N1 N2 C8 115.84(18) yes
S1 N1 H1 121.00 no
N2 N1 H1 121.00 no
S1 C1 C2 119.8(2) yes
S1 C1 C6 120.80(18) yes
C2 C1 C6 119.4(2) no
C1 C2 C3 120.3(3) no
C2 C3 C4 121.1(3) no
C3 C4 C7 120.7(3) no
C5 C4 C7 121.5(3) no
C3 C4 C5 117.8(3) no
C4 C5 C6 121.6(3) no
C1 C6 C5 119.8(2) no
N2 C8 C9 122.9(2) yes
C9 C8 C14 119.80(19) no
N2 C8 C14 117.3(2) yes
C8 C9 C10 111.62(19) no
C9 C10 C11 112.4(2) no
C10 C11 C12 112.7(2) no
O4 C12 C11 112.3(2) yes
O3 C12 O4 122.0(3) yes
O3 C12 C11 125.6(2) yes
C15 C14 C19 117.9(2) no
C8 C14 C15 120.1(2) no
C8 C14 C19 122.0(2) no
C14 C15 C16 122.5(2) no
C15 C16 C17 118.8(2) no
C16 C17 C20 131.1(2) no
C16 C17 C18 120.1(2) no
C18 C17 C20 108.81(19) no
C19 C18 C26 129.3(2) no
C17 C18 C19 120.3(2) no
C17 C18 C26 110.3(2) no
C14 C19 C18 120.4(2) no
C17 C20 C21 131.1(2) no
C17 C20 C25 108.3(2) no
C21 C20 C25 120.5(2) no
C20 C21 C22 118.8(3) no
C21 C22 C23 120.9(3) no
C22 C23 C24 121.1(3) no
C23 C24 C25 118.8(3) no
C20 C25 C24 120.0(2) no
C20 C25 C26 111.2(2) no
C24 C25 C26 128.9(2) no
C18 C26 C25 101.34(18) no
C25 C26 C27 110.9(2) no
C25 C26 C33 111.80(19) no
C27 C26 C33 107.77(19) no
C18 C26 C27 113.23(19) no
C18 C26 C33 111.8(2) no
C26 C27 C28 117.33(19) no
C27 C28 C29 112.0(2) no
C28 C29 C30 118.3(3) no
C29 C30 C31 112.8(3) no
C30 C31 C32 121.3(4) no
C26 C33 C34 116.92(19) no
C33 C34 C35 111.9(2) no
C34 C35 C36 115.9(3) no
C35 C36 C37 112.8(3) no
C36 C37 C38 114.2(3) no
C1 C2 H2 120.00 no
C3 C2 H2 120.00 no
C2 C3 H3 119.00 no
C4 C3 H3 119.00 no
C4 C5 H5 119.00 no
C6 C5 H5 119.00 no
C1 C6 H6 120.00 no
C5 C6 H6 120.00 no
C4 C7 H7 109.00 no
C4 C7 H7' 109.00 no
C4 C7 H7" 109.00 no
H7 C7 H7' 110.00 no
H7 C7 H7" 110.00 no
H7' C7 H7" 109.00 no
C8 C9 H9 109.00 no
C8 C9 H9' 109.00 no
C10 C9 H9 109.00 no
C10 C9 H9' 109.00 no
H9 C9 H9' 108.00 no
C9 C10 H10 109.00 no
C9 C10 H10' 109.00 no
C11 C10 H10 109.00 no
C11 C10 H10' 109.00 no
H10 C10 H10' 108.00 no
C10 C11 H11 109.00 no
C10 C11 H11' 109.00 no
C12 C11 H11 109.00 no
C12 C11 H11' 109.00 no
H11 C11 H11' 108.00 no
O4 C13 H13 109.00 no
O4 C13 H13' 109.00 no
O4 C13 H13" 110.00 no
H13 C13 H13' 109.00 no
H13 C13 H13" 110.00 no
H13' C13 H13" 110.00 no
C14 C15 H15 119.00 no
C16 C15 H15 119.00 no
C15 C16 H16 121.00 no
C17 C16 H16 121.00 no
C14 C19 H19 120.00 no
C18 C19 H19 120.00 no
C20 C21 H21 121.00 no
C22 C21 H21 121.00 no
C21 C22 H22 119.00 no
C23 C22 H22 120.00 no
C22 C23 H23 119.00 no
C24 C23 H23 119.00 no
C23 C24 H24 121.00 no
C25 C24 H24 121.00 no
C26 C27 H27 108.00 no
C26 C27 H27' 108.00 no
C28 C27 H27 108.00 no
C28 C27 H27' 108.00 no
H27 C27 H27' 107.00 no
C27 C28 H28 109.00 no
C27 C28 H28' 109.00 no
C29 C28 H28 109.00 no
C29 C28 H28' 109.00 no
H28 C28 H28' 108.00 no
C28 C29 H29 108.00 no
C28 C29 H29' 108.00 no
C30 C29 H29 108.00 no
C30 C29 H29' 108.00 no
H29 C29 H29' 107.00 no
C29 C30 H30 109.00 no
C29 C30 H30' 109.00 no
C31 C30 H30 109.00 no
C31 C30 H30' 109.00 no
H30 C30 H30' 108.00 no
C30 C31 H31 107.00 no
C30 C31 H31' 107.00 no
C32 C31 H31 107.00 no
C32 C31 H31' 107.00 no
H31 C31 H31' 107.00 no
C31 C32 H32 109.00 no
C31 C32 H32' 109.00 no
C31 C32 H32" 110.00 no
H32 C32 H32' 109.00 no
H32 C32 H32" 109.00 no
H32' C32 H32" 110.00 no
C26 C33 H33 108.00 no
C26 C33 H33' 108.00 no
C34 C33 H33 108.00 no
C34 C33 H33' 108.00 no
H33 C33 H33' 107.00 no
C33 C34 H34 109.00 no
C33 C34 H34' 109.00 no
C35 C34 H34 109.00 no
C35 C34 H34' 109.00 no
H34 C34 H34' 108.00 no
C34 C35 H35 108.00 no
C34 C35 H35' 108.00 no
C36 C35 H35 108.00 no
C36 C35 H35' 108.00 no
H35 C35 H35' 107.00 no
C35 C36 H36 109.00 no
C35 C36 H36' 109.00 no
C37 C36 H36 109.00 no
C37 C36 H36' 109.00 no
H36 C36 H36' 108.00 no
C36 C37 H37 109.00 no
C36 C37 H37' 109.00 no
C38 C37 H37 109.00 no
C38 C37 H37' 109.00 no
H37 C37 H37' 108.00 no
C37 C38 H38 109.00 no
C37 C38 H38' 109.00 no
C37 C38 H38" 109.00 no
H38 C38 H38' 110.00 no
H38 C38 H38" 109.00 no
H38' C38 H38" 109.00 no

loop_
_geom_bond_atom_site_label_1
_geom_bond_atom_site_label_2
_geom_bond_distance
_geom_bond_publ_flag
S1 O1 1.425(2) yes
S1 O2 1.4211(19) yes
S1 N1 1.644(2) yes
S1 C1 1.759(3) yes
O3 C12 1.203(3) yes
O4 C12 1.330(3) yes
O4 C13 1.437(4) yes
N1 N2 1.400(3) yes
N2 C8 1.283(3) yes
N1 H1 0.8600 no
C1 C2 1.383(4) no
C1 C6 1.382(3) no
C2 C3 1.367(5) no
C3 C4 1.398(5) no
C4 C5 1.377(4) no
C4 C7 1.506(5) no
C5 C6 1.377(4) no
C8 C9 1.525(3) no
C8 C14 1.486(3) no
C9 C10 1.518(4) no
C10 C11 1.535(4) no
C11 C12 1.490(5) no
C14 C15 1.398(3) no
C14 C19 1.403(3) no
C15 C16 1.382(3) no
C16 C17 1.383(3) no
C17 C18 1.408(3) no
C17 C20 1.472(3) no
C18 C26 1.525(3) no
C18 C19 1.379(3) no
C20 C21 1.390(4) no
C20 C25 1.392(3) no
C21 C22 1.379(4) no
C22 C23 1.366(5) no
C23 C24 1.389(5) no
C24 C25 1.387(4) no
C25 C26 1.531(3) no
C26 C27 1.542(3) no
C26 C33 1.544(3) no
C27 C28 1.516(4) no
C28 C29 1.495(4) no
C29 C30 1.482(5) no
C30 C31 1.507(6) no
C31 C32 1.357(7) no
C33 C34 1.510(3) no
C34 C35 1.519(4) no
C35 C36 1.505(4) no
C36 C37 1.527(5) no
C37 C38 1.492(5) no
C2 H2 0.9300 no
C3 H3 0.9300 no
C5 H5 0.9300 no
C6 H6 0.9300 no
C7 H7 0.9600 no
C7 H7' 0.9600 no
C7 H7" 0.9600 no
C9 H9 0.9700 no
C9 H9' 0.9700 no
C10 H10 0.9700 no
C10 H10' 0.9700 no
C11 H11 0.9700 no
C11 H11' 0.9700 no
C13 H13 0.9600 no
C13 H13' 0.9600 no
C13 H13" 0.9600 no
C15 H15 0.9300 no
C16 H16 0.9300 no
C19 H19 0.9300 no
C21 H21 0.9300 no
C22 H22 0.9300 no
C23 H23 0.9300 no
C24 H24 0.9300 no
C27 H27 0.9700 no
C27 H27' 0.9700 no
C28 H28 0.9700 no
C28 H28' 0.9700 no
C29 H29 0.9700 no
C29 H29' 0.9700 no
C30 H30 0.9700 no
C30 H30' 0.9700 no
C31 H31 0.9700 no
C31 H31' 0.9700 no
C32 H32 0.9600 no
C32 H32' 0.9600 no
C32 H32" 0.9600 no
C33 H33 0.9700 no
C33 H33' 0.9700 no
C34 H34 0.9700 no
C34 H34' 0.9700 no
C35 H35 0.9700 no
C35 H35' 0.9700 no
C36 H36 0.9700 no
C36 H36' 0.9700 no
C37 H37 0.9700 no
C37 H37' 0.9700 no
C38 H38 0.9600 no
C38 H38' 0.9600 no
C38 H38" 0.9600 no

loop_
_geom_contact_atom_site_label_1
_geom_contact_atom_site_label_2
_geom_contact_distance
_geom_contact_site_symmetry_2
_geom_contact_publ_flag
O1 C38 3.417(4) 1_554 no
O2 C6 3.236(3) 2_565 no
O2 N2 2.938(3) . no
O2 C5 3.277(3) 2_565 no
O3 C9 3.224(3) . no
O3 N1 3.007(3) . no
O1 H38" 2.8200 1_554 no
O1 H9 2.8600 2_555 no
O1 H2 2.8000 . no
O1 H29 2.7100 2_565 no
O2 H6 2.5500 . no
O2 H6 2.7600 2_565 no
O2 H5 2.8300 2_565 no
O3 H1 2.3200 . no
O3 H9' 2.7200 . no
O3 H10' 2.5900 . no
O3 H13 2.5300 . no
O3 H13" 2.6500 . no
O4 H5 2.8400 1_545 no
N1 O3 3.007(3) . no
N1 C10 3.346(3) . no
N2 O2 2.938(3) . no
N1 H9' 2.4100 . no
N2 H19 2.5600 . no
C5 O2 3.277(3) 2_565 no
C6 O2 3.236(3) 2_565 no
C9 O3 3.224(3) . no
C10 C15 3.511(4) . no
C10 N1 3.346(3) . no
C15 C10 3.511(4) . no
C15 C38 3.550(4) 2_556 no
C38 O1 3.417(4) 1_556 no
C38 C15 3.550(4) 2_556 no
C4 H30' 3.0900 2_665 no
C5 H30' 3.0700 2_665 no
C5 H32 3.0600 2_665 no
C6 H32 3.0500 2_665 no
C7 H30' 2.9700 2_665 no
C8 H13 3.0700 2_555 no
C9 H1 2.3700 . no
C9 H15 2.5900 . no
C10 H1 2.9700 . no
C10 H15 2.9400 . no
C12 H9' 2.8400 . no
C13 H5 3.0900 1_545 no
C14 H32' 2.9800 2_665 no
C15 H10 3.0700 . no
C15 H9 2.6500 . no
C18 H28' 2.9300 . no
C18 H34' 2.7500 . no
C19 H27 3.0400 . no
C19 H33' 3.0300 . no
C24 H28 3.0300 . no
C24 H33 3.0400 . no
C24 H27' 3.0600 . no
C25 H28 2.6400 . no
C25 H34 2.7700 . no
C28 H11 3.0900 2_655 no
H1 O3 2.3200 . no
H1 C9 2.3700 . no
H1 C10 2.9700 . no
H1 H9' 1.8300 . no
H1 H9' 2.4100 2_555 no
H2 O1 2.8000 . no
H5 O4 2.8400 1_565 no
H5 C13 3.0900 1_565 no
H5 H7 2.3600 . no
H5 O2 2.8300 2_565 no
H6 O2 2.5500 . no
H6 O2 2.7600 2_565 no
H6 H6 2.5100 2_565 no
H7 H5 2.3600 . no
H7 H30' 2.5900 2_665 no
H7' H35' 2.4500 2_565 no
H9 C15 2.6500 . no
H9 H15 2.1400 . no
H9 O1 2.8600 2_555 no
H9' O3 2.7200 . no
H9' N1 2.4100 . no
H9' C12 2.8400 . no
H9' H1 1.8300 . no
H9' H1 2.4100 2_555 no
H10 C15 3.0700 . no
H10 H15 2.4000 . no
H10' O3 2.5900 . no
H11 C28 3.0900 2_655 no
H11 H28' 2.5600 2_655 no
H13 O3 2.5300 . no
H13 C8 3.0700 2_555 no
H13' H35' 2.5900 2_555 no
H13" O3 2.6500 . no
H15 C9 2.5900 . no
H15 C10 2.9400 . no
H15 H9 2.1400 . no
H15 H10 2.4000 . no
H15 H31' 2.5500 1_545 no
H19 N2 2.5600 . no
H23 H37' 2.5800 1_655 no
H27 C19 3.0400 . no
H27 H29 2.5300 . no
H27 H33' 2.4600 . no
H27' C24 3.0600 . no
H27' H29' 2.3500 . no
H27' H33 2.3400 . no
H27' H37 2.5400 2_566 no
H28 C24 3.0300 . no
H28 C25 2.6400 . no
H28 H30' 2.5600 . no
H28' C18 2.9300 . no
H28' H11 2.5600 2_655 no
H29 H27 2.5300 . no
H29 H31 2.4900 . no
H29 O1 2.7100 2_565 no
H29' H27' 2.3500 . no
H29' H31' 2.3500 . no
H30 H32" 2.5600 . no
H30 H30 2.4200 2_665 no
H30' H28 2.5600 . no
H30' C4 3.0900 2_665 no
H30' C5 3.0700 2_665 no
H30' C7 2.9700 2_665 no
H30' H7 2.5900 2_665 no
H31 H29 2.4900 . no
H31' H15 2.5500 1_565 no
H31' H29' 2.3500 . no
H32 C5 3.0600 2_665 no
H32 C6 3.0500 2_665 no
H32' C14 2.9800 2_665 no
H32" H30 2.5600 . no
H33 C24 3.0400 . no
H33 H27' 2.3400 . no
H33 H35 2.4800 . no
H33' C19 3.0300 . no
H33' H27 2.4600 . no
H33' H35' 2.4500 . no
H34 C25 2.7700 . no
H34' C18 2.7500 . no
H34' H36' 2.5600 . no
H35 H33 2.4800 . no
H35 H37 2.5200 . no
H35' H33' 2.4500 . no
H35' H37' 2.4900 . no
H35' H7' 2.4500 2_565 no
H35' H13' 2.5900 2_555 no
H36 H38" 2.5800 . no
H36' H34' 2.5600 . no
H36' H38 2.5500 . no
H37 H35 2.5200 . no
H37 H27' 2.5400 2_566 no
H37' H23 2.5800 1_455 no
H37' H35' 2.4900 . no
H38 H36' 2.5500 . no
H38" O1 2.8200 1_556 no
H38" H36 2.5800 . no

loop_
_geom_hbond_atom_site_label_D
_geom_hbond_atom_site_label_H
_geom_hbond_atom_site_label_A
_geom_hbond_distance_DH
_geom_hbond_distance_HA
_geom_hbond_distance_DA
_geom_hbond_angle_DHA
_geom_hbond_publ_flag
N1 H1 O3 0.8600 2.3200 3.007(3) 137.00 yes
C6 H6 O2 0.9300 2.5500 2.921(3) 104.00 yes

loop_
_geom_torsion_atom_site_label_1
_geom_torsion_atom_site_label_2
_geom_torsion_atom_site_label_3
_geom_torsion_atom_site_label_4
_geom_torsion
_geom_torsion_publ_flag
O1 S1 N1 N2 -176.87(17) no
O2 S1 N1 N2 -47.5(2) no
C1 S1 N1 N2 69.45(19) no
O1 S1 C1 C2 -45.5(3) no
O1 S1 C1 C6 134.5(2) no
O2 S1 C1 C2 -178.0(2) no
O2 S1 C1 C6 1.9(2) no
N1 S1 C1 C2 64.9(2) no
N1 S1 C1 C6 -115.2(2) no
C13 O4 C12 O3 0.6(4) no
C13 O4 C12 C11 -177.8(2) no
S1 N1 N2 C8 -170.98(17) no
N1 N2 C8 C9 0.8(3) no
N1 N2 C8 C14 -179.30(19) no
S1 C1 C2 C3 -179.4(2) no
C6 C1 C2 C3 0.6(4) no
S1 C1 C6 C5 179.5(2) no
C2 C1 C6 C5 -0.6(4) no
C1 C2 C3 C4 -0.4(5) no
C2 C3 C4 C5 0.0(5) no
C2 C3 C4 C7 178.6(3) no
C3 C4 C5 C6 0.0(5) no
C7 C4 C5 C6 -178.6(3) no
C4 C5 C6 C1 0.3(4) no
N2 C8 C9 C10 87.9(3) no
C14 C8 C9 C10 -92.0(3) no
N2 C8 C14 C15 -166.9(2) no
N2 C8 C14 C19 13.8(3) no
C9 C8 C14 C15 13.0(3) no
C9 C8 C14 C19 -166.3(2) no
C8 C9 C10 C11 -161.0(2) no
C9 C10 C11 C12 77.9(3) no
C10 C11 C12 O3 -3.3(4) no
C10 C11 C12 O4 175.0(2) no
C8 C14 C15 C16 -177.9(2) no
C19 C14 C15 C16 1.5(4) no
C8 C14 C19 C18 177.4(2) no
C15 C14 C19 C18 -2.0(3) no
C14 C15 C16 C17 0.2(4) no
C15 C16 C17 C18 -1.4(4) no
C15 C16 C17 C20 177.8(2) no
C16 C17 C18 C19 0.9(3) no
C16 C17 C18 C26 179.4(2) no
C20 C17 C18 C19 -178.5(2) no
C20 C17 C18 C26 0.0(3) no
C16 C17 C20 C21 1.2(5) no
C16 C17 C20 C25 -178.8(2) no
C18 C17 C20 C21 -179.6(3) no
C18 C17 C20 C25 0.5(3) no
C17 C18 C19 C14 0.8(3) no
C26 C18 C19 C14 -177.3(2) no
C17 C18 C26 C25 -0.4(2) no
C17 C18 C26 C27 118.4(2) no
C17 C18 C26 C33 -119.6(2) no
C19 C18 C26 C25 177.9(2) no
C19 C18 C26 C27 -63.3(3) no
C19 C18 C26 C33 58.6(3) no
C17 C20 C21 C22 -179.4(3) no
C25 C20 C21 C22 0.6(4) no
C17 C20 C25 C24 -179.7(2) no
C17 C20 C25 C26 -0.8(3) no
C21 C20 C25 C24 0.3(4) no
C21 C20 C25 C26 179.3(2) no
C20 C21 C22 C23 -0.5(5) no
C21 C22 C23 C24 -0.4(5) no
C22 C23 C24 C25 1.2(5) no
C23 C24 C25 C20 -1.2(4) no
C23 C24 C25 C26 -180.0(3) no
C20 C25 C26 C18 0.7(2) no
C20 C25 C26 C27 -119.8(2) no
C20 C25 C26 C33 119.9(2) no
C24 C25 C26 C18 179.6(3) no
C24 C25 C26 C27 59.1(3) no
C24 C25 C26 C33 -61.2(3) no
C18 C26 C27 C28 -62.3(3) no
C25 C26 C27 C28 50.8(3) no
C33 C26 C27 C28 173.5(2) no
C18 C26 C33 C34 55.9(3) no
C25 C26 C33 C34 -57.0(3) no
C27 C26 C33 C34 -179.1(2) no
C26 C27 C28 C29 -172.0(2) no
C27 C28 C29 C30 176.1(3) no
C28 C29 C30 C31 -175.8(3) no
C29 C30 C31 C32 175.2(5) no
C26 C33 C34 C35 -179.6(2) no
C33 C34 C35 C36 178.0(2) no
C34 C35 C36 C37 -176.6(2) no
C35 C36 C37 C38 -179.3(3) no
